data_4519211
loop_
_publ_author_name
'You, Caifa'
'Wang, Xue-Qi'
'Zhou, Xiuwen'
'Yuan, Yi'
'Liao, Liang-Sheng'
'Liao, Yu-Chan'
'Chou, Pi-Tai'
'Chi, Yun'

_publ_section_title
;
 Homoleptic Ir(III) Phosphors with 2-Phenyl-1,2,4-triazol-3-ylidene
 Chelates for Efficient Blue Organic Light-Emitting Diodes.
;
_journal_issue 49
_journal_name_full 'ACS applied materials &amp; interfaces'
_journal_page_first 59023
_journal_page_last 59034
_journal_paper_doi 10.1021/acsami.1c17308
_journal_volume 13
_journal_year 2021
_chemical_formula_sum 'C34.5 H30 Cl3 F9 Ir N9 O'
_chemical_formula_weight 1056.22
_space_group_crystal_system triclinic
_space_group_IT_number 2
_space_group_name_Hall '-P 1'
_space_group_name_H-M_alt 'P -1'
_atom_sites_solution_hydrogens geom
_audit_creation_method SHELXL-2016/6
_cell_angle_alpha 70.5790(10)
_cell_angle_beta 87.7560(10)
_cell_angle_gamma 82.3350(10)
_cell_formula_units_Z 2
_cell_length_a 10.4994(4)
_cell_length_b 12.6662(5)
_cell_length_c 16.1742(6)
_cell_measurement_reflns_used 9979
_cell_measurement_temperature 213(2)
_cell_measurement_theta_max 26.34
_cell_measurement_theta_min 2.36
_cell_volume 2010.42(13)
_computing_cell_refinement 'Bruker Saint'
_computing_data_collection 'Bruker Apex3'
_computing_data_reduction 'Bruker Saint'
_computing_structure_refinement 'SHELXL-2016/6 (Sheldrick, 2016)'
_computing_structure_solution 'SHELXT 2014/5 (Sheldrick, 2014)'
_diffrn_ambient_temperature 213(2)
_diffrn_measured_fraction_theta_full 0.996
_diffrn_measured_fraction_theta_max 0.996
_diffrn_measurement_device_type 'Bruker D8 Venture Photon II'
_diffrn_measurement_method 'phi and omega scans'
_diffrn_radiation_type MoK\a
_diffrn_radiation_wavelength 0.71073
_diffrn_reflns_av_R_equivalents 0.0483
_diffrn_reflns_av_unetI/netI 0.0545
_diffrn_reflns_Laue_measured_fraction_full 0.996
_diffrn_reflns_Laue_measured_fraction_max 0.996
_diffrn_reflns_limit_h_max 13
_diffrn_reflns_limit_h_min -13
_diffrn_reflns_limit_k_max 15
_diffrn_reflns_limit_k_min -15
_diffrn_reflns_limit_l_max 20
_diffrn_reflns_limit_l_min -20
_diffrn_reflns_number 23669
_diffrn_reflns_point_group_measured_fraction_full 0.996
_diffrn_reflns_point_group_measured_fraction_max 0.996
_diffrn_reflns_theta_full 25.242
_diffrn_reflns_theta_max 26.382
_diffrn_reflns_theta_min 2.363
_diffrn_source 'micro focus'
_exptl_absorpt_coefficient_mu 3.603
_exptl_absorpt_correction_T_max 0.7454
_exptl_absorpt_correction_T_min 0.5012
_exptl_absorpt_correction_type multi-scan
_exptl_absorpt_process_details
;
 SADABS 2016/2: Krause, L., Herbst-Irmer, R., Sheldrick G.M. & Stalke D.,
 J. Appl. Cryst. 48 (2015) 3-10
;
_exptl_crystal_colour colourless
_exptl_crystal_density_diffrn 1.745
_exptl_crystal_description block
_exptl_crystal_F_000 1034
_exptl_crystal_size_max 0.43
_exptl_crystal_size_mid 0.22
_exptl_crystal_size_min 0.03
_refine_diff_density_max 1.926
_refine_diff_density_min -1.623
_refine_diff_density_rms 0.156
_refine_ls_extinction_method none
_refine_ls_goodness_of_fit_ref 1.016
_refine_ls_hydrogen_treatment constr
_refine_ls_matrix_type full
_refine_ls_number_parameters 537
_refine_ls_number_reflns 8206
_refine_ls_number_restraints 118
_refine_ls_restrained_S_all 1.015
_refine_ls_R_factor_all 0.0541
_refine_ls_R_factor_gt 0.0443
_refine_ls_shift/su_max 0.000
_refine_ls_shift/su_mean 0.000
_refine_ls_structure_factor_coef Fsqd
_refine_ls_weighting_details 'w=1/[\s^2^(Fo^2^)+(0.1000P)^2^] where P=(Fo^2^+2Fc^2^)/3'
_refine_ls_weighting_scheme calc
_refine_ls_wR_factor_gt 0.1260
_refine_ls_wR_factor_ref 0.1368
_reflns_Friedel_coverage 0.000
_reflns_number_gt 7184
_reflns_number_total 8206
_reflns_threshold_expression 'I > 2\s(I)'
_cod_data_source_file am1c17308_si_006.cif
_cod_data_source_block 1_a
_cod_original_formula_sum 'C34.50 H30 Cl3 F9 Ir N9 O'
_cod_database_code 4519211
_shelx_shelxl_version_number 2016/6
_shelx_space_group_comment
;
The symmetry employed for this shelxl refinement is uniquely defined
by the following loop, which should always be used as a source of
symmetry information in preference to the above space-group names.
They are only intended as comments.
;

loop_
_space_group_symop_operation_xyz
'x, y, z'
'-x, -y, -z'

loop_
_atom_site_label
_atom_site_type_symbol
_atom_site_fract_x
_atom_site_fract_y
_atom_site_fract_z
_atom_site_U_iso_or_equiv
_atom_site_adp_type
_atom_site_occupancy
_atom_site_site_symmetry_order
_atom_site_calc_flag
_atom_site_refinement_flags_posn
_atom_site_refinement_flags_adp
_atom_site_refinement_flags_occupancy
_atom_site_disorder_assembly
_atom_site_disorder_group
Ir1 Ir 0.47135(2) 0.33470(2) 0.26229(2) 0.02407(10) Uani 1 1 d . . . . .
F1 F 0.7626(6) 0.7223(5) 0.1366(4) 0.0794(18) Uani 1 1 d . . . . .
F2 F 0.6356(8) 0.8526(5) 0.1666(4) 0.104(3) Uani 1 1 d . . . . .
F3 F 0.5808(6) 0.7860(4) 0.0691(3) 0.0738(17) Uani 1 1 d . . . . .
F4 F 0.0276(4) 0.1785(4) 0.1663(3) 0.0552(12) Uani 1 1 d . . . . .
F5 F 0.0974(5) 0.2469(4) 0.0356(3) 0.0550(12) Uani 1 1 d . . . . .
F6 F -0.0802(4) 0.3212(5) 0.0755(4) 0.0648(14) Uani 1 1 d . . . . .
F7 F 0.6320(5) -0.0145(4) 0.5821(3) 0.0583(12) Uani 1 1 d . . . . .
F8 F 0.6816(5) 0.1193(4) 0.6233(3) 0.0579(12) Uani 1 1 d . . . . .
F9 F 0.8274(6) -0.0037(5) 0.6029(4) 0.0804(19) Uani 1 1 d . . . . .
N1 N 0.6162(5) 0.4018(4) 0.0793(3) 0.0277(11) Uani 1 1 d . . . . .
N2 N 0.6629(6) 0.5678(5) 0.0734(4) 0.0366(13) Uani 1 1 d . . . . .
N3 N 0.5937(5) 0.5206(4) 0.1473(3) 0.0306(11) Uani 1 1 d . . . . .
N4 N 0.4763(5) 0.1004(5) 0.2273(4) 0.0354(12) Uani 1 1 d . . . . .
N5 N 0.2889(6) 0.1303(5) 0.1608(4) 0.0444(15) Uani 1 1 d . . . . .
N6 N 0.3124(5) 0.2204(4) 0.1848(3) 0.0302(11) Uani 1 1 d . . . . .
N7 N 0.2966(5) 0.2621(5) 0.4316(4) 0.0363(13) Uani 1 1 d . . . . .
N8 N 0.4476(6) 0.1694(5) 0.5310(4) 0.0414(14) Uani 1 1 d . . . . .
N9 N 0.4971(5) 0.2076(4) 0.4476(3) 0.0301(11) Uani 1 1 d . . . . .
C1 C 0.4950(6) 0.4843(5) 0.2837(4) 0.0297(13) Uani 1 1 d . . . . .
C2 C 0.4539(7) 0.5173(6) 0.3561(5) 0.0392(16) Uani 1 1 d . . . . .
H2 H 0.412762 0.467364 0.402542 0.047 Uiso 1 1 calc R U . . .
C3 C 0.4723(8) 0.6218(6) 0.3612(5) 0.0440(17) Uani 1 1 d . . . . .
H3 H 0.443070 0.642326 0.410055 0.053 Uiso 1 1 calc R U . . .
C4 C 0.5341(8) 0.6951(6) 0.2935(6) 0.0489(19) Uani 1 1 d . . . . .
H4 H 0.548799 0.764809 0.297611 0.059 Uiso 1 1 calc R U . . .
C5 C 0.5749(8) 0.6681(6) 0.2197(5) 0.0412(16) Uani 1 1 d . . . . .
C6 C 0.5560(6) 0.5629(5) 0.2168(4) 0.0312(13) Uani 1 1 d . . . . .
C7 C 0.6752(7) 0.4934(5) 0.0344(4) 0.0349(14) Uani 1 1 d . . . . .
H7 H 0.719540 0.501427 -0.018495 0.042 Uiso 1 1 calc R U . . .
C8 C 0.5641(6) 0.4168(5) 0.1532(4) 0.0265(12) Uani 1 1 d . . . . .
C9 C 0.6149(7) 0.3029(6) 0.0528(5) 0.0386(15) Uani 1 1 d . . . . .
H9A H 0.526851 0.288525 0.050351 0.058 Uiso 1 1 calc R U . . .
H9B H 0.663246 0.238033 0.094901 0.058 Uiso 1 1 calc R U . . .
H9C H 0.653579 0.316198 -0.004652 0.058 Uiso 1 1 calc R U . . .
C10 C 0.6389(12) 0.7555(8) 0.1479(6) 0.064(3) Uani 1 1 d . . . . .
C11 C 0.2923(6) 0.3993(5) 0.2002(4) 0.0284(13) Uani 1 1 d . . . . .
C12 C 0.2238(6) 0.5077(6) 0.1847(4) 0.0342(14) Uani 1 1 d . . . . .
H12 H 0.260960 0.561297 0.201254 0.041 Uiso 1 1 calc R U . . .
C13 C 0.1031(7) 0.5372(7) 0.1458(5) 0.0432(17) Uani 1 1 d . . . . .
H13 H 0.059179 0.609711 0.137374 0.052 Uiso 1 1 calc R U . . .
C14 C 0.0470(6) 0.4615(6) 0.1195(5) 0.0394(16) Uani 1 1 d . . . . .
H14 H -0.034692 0.483459 0.092833 0.047 Uiso 1 1 calc R U . . .
C15 C 0.1092(6) 0.3520(6) 0.1315(4) 0.0351(14) Uani 1 1 d . . . . .
C16 C 0.2317(6) 0.3252(5) 0.1703(4) 0.0310(13) Uani 1 1 d . . . . .
C17 C 0.3904(8) 0.0588(7) 0.1891(5) 0.0454(18) Uani 1 1 d . . . . .
H17 H 0.403507 -0.013605 0.183845 0.054 Uiso 1 1 calc R U . . .
C18 C 0.4275(6) 0.2060(5) 0.2249(4) 0.0276(13) Uani 1 1 d . . . . .
C19 C 0.5991(7) 0.0376(6) 0.2670(5) 0.0414(16) Uani 1 1 d . . . . .
H19A H 0.656466 0.090269 0.269942 0.062 Uiso 1 1 calc R U . . .
H19B H 0.637797 -0.006536 0.231502 0.062 Uiso 1 1 calc R U . . .
H19C H 0.584122 -0.012365 0.325610 0.062 Uiso 1 1 calc R U . . .
C20 C 0.0412(7) 0.2730(7) 0.1034(5) 0.0434(17) Uani 1 1 d . . . . .
C21 C 0.6407(6) 0.2536(5) 0.3326(4) 0.0272(12) Uani 1 1 d . . . . .
C22 C 0.7670(6) 0.2484(6) 0.2999(5) 0.0368(15) Uani 1 1 d . . . . .
H22 H 0.781675 0.289202 0.240894 0.044 Uiso 1 1 calc R U . . .
C23 C 0.8687(7) 0.1858(7) 0.3514(5) 0.0451(17) Uani 1 1 d . . . . .
H23 H 0.951282 0.183147 0.327019 0.054 Uiso 1 1 calc R U . . .
C24 C 0.8517(7) 0.1263(7) 0.4391(5) 0.0469(18) Uani 1 1 d . . . . .
H24 H 0.922732 0.084113 0.473762 0.056 Uiso 1 1 calc R U . . .
C25 C 0.7299(7) 0.1287(5) 0.4761(5) 0.0370(15) Uani 1 1 d . . . . .
C26 C 0.6262(6) 0.1955(5) 0.4211(4) 0.0289(13) Uani 1 1 d . . . . .
C27 C 0.3267(7) 0.2035(7) 0.5178(5) 0.0444(18) Uani 1 1 d . . . . .
H27 H 0.265286 0.189707 0.562692 0.053 Uiso 1 1 calc R U . . .
C28 C 0.4083(6) 0.2653(5) 0.3857(4) 0.0273(12) Uani 1 1 d . . . . .
C29 C 0.1685(7) 0.3109(8) 0.3975(5) 0.052(2) Uani 1 1 d . . . . .
H29A H 0.146225 0.277745 0.354727 0.078 Uiso 1 1 calc R U . . .
H29B H 0.166352 0.391779 0.369763 0.078 Uiso 1 1 calc R U . . .
H29C H 0.107213 0.295710 0.445170 0.078 Uiso 1 1 calc R U . . .
C30 C 0.7173(7) 0.0589(6) 0.5706(5) 0.0453(18) Uani 1 1 d . . . . .
Cl1 Cl 0.2655(10) 0.8524(6) 0.1126(5) 0.117(3) Uani 0.5 1 d D U P . .
Cl2 Cl 0.1476(9) 0.9551(7) -0.0576(6) 0.118(3) Uani 0.5 1 d D U P . .
C31 C 0.225(3) 0.9755(16) 0.0274(12) 0.124(10) Uani 0.5 1 d D U P . .
H31A H 0.302678 1.009939 0.004954 0.148 Uiso 0.5 1 calc R U P . .
H31B H 0.168279 1.028273 0.049460 0.148 Uiso 0.5 1 calc R U P . .
O1 O 1.0173(14) 0.2097(13) 0.5861(8) 0.173(5) Uani 1 1 d . U . . .
C32 C 1.035(2) 0.0882(16) 0.7257(14) 0.179(8) Uani 1 1 d . U . . .
H32A H 1.065597 0.103441 0.775888 0.268 Uiso 1 1 calc R U . . .
H32B H 1.104900 0.048730 0.702121 0.268 Uiso 1 1 calc R U . . .
H32C H 0.965902 0.041682 0.743755 0.268 Uiso 1 1 calc R U . . .
C33 C 0.9873(14) 0.1951(13) 0.6581(10) 0.103(4) Uani 1 1 d . U . . .
C34 C 0.8880(17) 0.2807(18) 0.6858(16) 0.195(9) Uani 1 1 d . U . . .
H34A H 0.845159 0.240904 0.739047 0.292 Uiso 1 1 calc R U . . .
H34B H 0.824907 0.316642 0.639358 0.292 Uiso 1 1 calc R U . . .
H34C H 0.932427 0.337690 0.696018 0.292 Uiso 1 1 calc R U . . .
Cl3 Cl -0.1114(4) 0.4921(4) 0.3091(3) 0.1335(15) Uani 1 1 d D U . . .
Cl4 Cl -0.1845(7) 0.5368(9) 0.4613(5) 0.250(4) Uani 1 1 d D U . . .
C35 C -0.2023(15) 0.4424(16) 0.4080(10) 0.154(6) Uani 1 1 d D U . . .
H35A H -0.292889 0.443742 0.394808 0.185 Uiso 1 1 calc R U . . .
H35B H -0.167464 0.365475 0.443324 0.185 Uiso 1 1 calc R U . . .

loop_
_atom_site_aniso_label
_atom_site_aniso_U_11
_atom_site_aniso_U_22
_atom_site_aniso_U_33
_atom_site_aniso_U_23
_atom_site_aniso_U_13
_atom_site_aniso_U_12
Ir1 0.02353(14) 0.02511(14) 0.02480(15) -0.01030(10) -0.00013(9) -0.00193(9)
F1 0.088(4) 0.095(4) 0.077(4) -0.044(3) 0.032(3) -0.056(4)
F2 0.194(8) 0.051(3) 0.093(4) -0.043(3) 0.055(5) -0.066(4)
F3 0.123(5) 0.040(3) 0.054(3) -0.011(2) 0.012(3) -0.011(3)
F4 0.051(3) 0.060(3) 0.056(3) -0.016(2) 0.011(2) -0.024(2)
F5 0.055(3) 0.079(3) 0.040(2) -0.026(2) -0.004(2) -0.021(2)
F6 0.031(2) 0.086(4) 0.082(4) -0.030(3) -0.017(2) -0.008(2)
F7 0.075(3) 0.035(2) 0.058(3) -0.006(2) 0.004(3) -0.007(2)
F8 0.075(3) 0.064(3) 0.038(2) -0.020(2) -0.011(2) -0.007(3)
F9 0.059(3) 0.085(4) 0.061(3) 0.011(3) -0.018(3) 0.026(3)
N1 0.032(3) 0.029(3) 0.021(2) -0.009(2) 0.004(2) -0.001(2)
N2 0.042(3) 0.033(3) 0.030(3) -0.004(2) 0.007(2) -0.009(2)
N3 0.036(3) 0.027(2) 0.033(3) -0.015(2) 0.008(2) -0.007(2)
N4 0.037(3) 0.031(3) 0.039(3) -0.015(2) -0.004(3) 0.001(2)
N5 0.049(4) 0.039(3) 0.054(4) -0.024(3) -0.012(3) -0.009(3)
N6 0.034(3) 0.028(3) 0.030(3) -0.011(2) -0.003(2) -0.006(2)
N7 0.028(3) 0.044(3) 0.033(3) -0.009(2) 0.002(2) -0.003(2)
N8 0.045(4) 0.045(3) 0.029(3) -0.007(2) 0.003(3) 0.001(3)
N9 0.031(3) 0.032(3) 0.026(3) -0.009(2) -0.001(2) -0.001(2)
C1 0.027(3) 0.034(3) 0.035(3) -0.021(3) -0.001(3) -0.003(3)
C2 0.041(4) 0.047(4) 0.036(4) -0.023(3) 0.005(3) -0.010(3)
C3 0.050(4) 0.043(4) 0.051(4) -0.034(3) 0.002(4) -0.002(3)
C4 0.063(5) 0.033(4) 0.063(5) -0.030(4) 0.003(4) -0.015(3)
C5 0.048(4) 0.035(4) 0.045(4) -0.018(3) 0.000(3) -0.009(3)
C6 0.032(3) 0.028(3) 0.036(3) -0.013(3) 0.000(3) -0.004(3)
C7 0.040(4) 0.035(3) 0.026(3) -0.005(3) 0.000(3) -0.003(3)
C8 0.024(3) 0.027(3) 0.028(3) -0.011(2) -0.004(2) 0.003(2)
C9 0.048(4) 0.039(4) 0.035(4) -0.020(3) 0.003(3) -0.009(3)
C10 0.100(8) 0.046(5) 0.062(6) -0.035(4) 0.026(6) -0.034(5)
C11 0.028(3) 0.035(3) 0.025(3) -0.013(2) 0.004(2) -0.001(2)
C12 0.030(3) 0.036(3) 0.034(3) -0.011(3) 0.000(3) 0.001(3)
C13 0.041(4) 0.044(4) 0.038(4) -0.013(3) -0.006(3) 0.014(3)
C14 0.023(3) 0.056(4) 0.037(4) -0.014(3) -0.006(3) 0.003(3)
C15 0.028(3) 0.048(4) 0.028(3) -0.010(3) 0.000(3) -0.007(3)
C16 0.031(3) 0.035(3) 0.023(3) -0.005(2) -0.001(3) -0.005(3)
C17 0.051(5) 0.044(4) 0.052(4) -0.029(4) -0.013(4) -0.005(3)
C18 0.031(3) 0.027(3) 0.027(3) -0.011(2) 0.000(3) -0.006(2)
C19 0.045(4) 0.033(3) 0.049(4) -0.018(3) -0.012(3) 0.005(3)
C20 0.033(4) 0.059(5) 0.039(4) -0.015(3) 0.000(3) -0.010(3)
C21 0.027(3) 0.025(3) 0.032(3) -0.013(2) -0.006(3) -0.002(2)
C22 0.026(3) 0.043(4) 0.042(4) -0.014(3) 0.003(3) -0.005(3)
C23 0.030(4) 0.054(4) 0.055(5) -0.025(4) -0.001(3) 0.001(3)
C24 0.032(4) 0.057(5) 0.053(5) -0.024(4) -0.012(3) 0.008(3)
C25 0.038(4) 0.031(3) 0.043(4) -0.014(3) -0.007(3) 0.000(3)
C26 0.030(3) 0.026(3) 0.034(3) -0.016(3) -0.003(3) 0.000(2)
C27 0.042(4) 0.058(5) 0.029(3) -0.011(3) 0.005(3) -0.005(3)
C28 0.028(3) 0.029(3) 0.028(3) -0.012(2) 0.001(3) -0.007(2)
C29 0.028(4) 0.075(6) 0.045(4) -0.013(4) -0.001(3) 0.006(4)
C30 0.042(4) 0.039(4) 0.043(4) -0.003(3) -0.011(3) 0.007(3)
Cl1 0.170(8) 0.082(4) 0.110(5) -0.041(4) -0.036(5) -0.014(4)
Cl2 0.129(6) 0.123(6) 0.118(5) -0.065(5) -0.035(5) 0.009(5)
C31 0.24(3) 0.096(12) 0.060(11) -0.028(9) -0.002(13) -0.099(17)
O1 0.191(12) 0.223(13) 0.129(8) -0.072(8) 0.090(9) -0.098(10)
C32 0.20(2) 0.129(13) 0.191(15) -0.041(11) -0.091(16) 0.018(12)
C33 0.095(9) 0.118(9) 0.110(8) -0.053(7) 0.038(8) -0.034(7)
C34 0.109(14) 0.230(19) 0.30(2) -0.179(19) -0.027(15) 0.052(13)
Cl3 0.101(3) 0.158(4) 0.118(3) -0.016(3) 0.004(2) -0.013(3)
Cl4 0.196(7) 0.393(12) 0.231(8) -0.207(8) -0.016(6) -0.001(7)
C35 0.082(10) 0.24(2) 0.149(13) -0.090(12) 0.022(10) 0.006(11)

loop_
_atom_type_symbol
_atom_type_description
_atom_type_scat_dispersion_real
_atom_type_scat_dispersion_imag
_atom_type_scat_source
C C 0.0033 0.0016 'International Tables Vol C Tables 4.2.6.8 and 6.1.1.4'
H H 0.0000 0.0000 'International Tables Vol C Tables 4.2.6.8 and 6.1.1.4'
Cl Cl 0.1484 0.1585 'International Tables Vol C Tables 4.2.6.8 and 6.1.1.4'
F F 0.0171 0.0103 'International Tables Vol C Tables 4.2.6.8 and 6.1.1.4'
Ir Ir -1.4442 7.9887 'International Tables Vol C Tables 4.2.6.8 and 6.1.1.4'
N N 0.0061 0.0033 'International Tables Vol C Tables 4.2.6.8 and 6.1.1.4'
O O 0.0106 0.0060 'International Tables Vol C Tables 4.2.6.8 and 6.1.1.4'

loop_
_geom_angle_atom_site_label_1
_geom_angle_atom_site_label_2
_geom_angle_atom_site_label_3
_geom_angle
_geom_angle_site_symmetry_1
_geom_angle_site_symmetry_3
_geom_angle_publ_flag
C8 Ir1 C28 166.7(2) . . ?
C8 Ir1 C18 98.4(2) . . ?
C28 Ir1 C18 92.7(2) . . ?
C8 Ir1 C1 77.8(2) . . ?
C28 Ir1 C1 92.3(2) . . ?
C18 Ir1 C1 170.2(2) . . ?
C8 Ir1 C21 94.3(2) . . ?
C28 Ir1 C21 76.7(2) . . ?
C18 Ir1 C21 98.5(2) . . ?
C1 Ir1 C21 90.8(2) . . ?
C8 Ir1 C11 91.3(2) . . ?
C28 Ir1 C11 98.4(2) . . ?
C18 Ir1 C11 77.2(2) . . ?
C1 Ir1 C11 93.7(2) . . ?
C21 Ir1 C11 173.4(2) . . ?
C8 N1 C7 108.8(5) . . ?
C8 N1 C9 126.4(5) . . ?
C7 N1 C9 124.8(5) . . ?
C7 N2 N3 104.1(5) . . ?
C8 N3 N2 112.6(5) . . ?
C8 N3 C6 118.3(5) . . ?
N2 N3 C6 129.1(5) . . ?
C18 N4 C17 108.9(6) . . ?
C18 N4 C19 126.5(6) . . ?
C17 N4 C19 124.6(6) . . ?
C17 N5 N6 102.5(6) . . ?
C18 N6 N5 114.3(5) . . ?
C18 N6 C16 118.3(5) . . ?
N5 N6 C16 127.4(5) . . ?
C28 N7 C27 107.2(6) . . ?
C28 N7 C29 127.4(6) . . ?
C27 N7 C29 125.4(6) . . ?
C27 N8 N9 102.4(6) . . ?
C28 N9 N8 113.9(5) . . ?
C28 N9 C26 117.8(5) . . ?
N8 N9 C26 128.3(5) . . ?
C2 C1 C6 116.0(6) . . ?
C2 C1 Ir1 127.7(5) . . ?
C6 C1 Ir1 116.3(5) . . ?
C3 C2 C1 122.0(7) . . ?
C3 C2 H2 119.0 . . ?
C1 C2 H2 119.0 . . ?
C4 C3 C2 119.2(7) . . ?
C4 C3 H3 120.4 . . ?
C2 C3 H3 120.4 . . ?
C3 C4 C5 121.4(6) . . ?
C3 C4 H4 119.3 . . ?
C5 C4 H4 119.3 . . ?
C4 C5 C6 118.0(7) . . ?
C4 C5 C10 117.4(6) . . ?
C6 C5 C10 124.6(7) . . ?
C5 C6 C1 123.3(6) . . ?
C5 C6 N3 125.5(6) . . ?
C1 C6 N3 111.2(5) . . ?
N2 C7 N1 111.7(6) . . ?
N2 C7 H7 124.2 . . ?
N1 C7 H7 124.2 . . ?
N1 C8 N3 102.9(5) . . ?
N1 C8 Ir1 140.6(5) . . ?
N3 C8 Ir1 116.4(4) . . ?
N1 C9 H9A 109.5 . . ?
N1 C9 H9B 109.5 . . ?
H9A C9 H9B 109.5 . . ?
N1 C9 H9C 109.5 . . ?
H9A C9 H9C 109.5 . . ?
H9B C9 H9C 109.5 . . ?
F1 C10 F3 107.0(7) . . ?
F1 C10 F2 106.2(8) . . ?
F3 C10 F2 105.2(8) . . ?
F1 C10 C5 113.4(8) . . ?
F3 C10 C5 113.5(8) . . ?
F2 C10 C5 111.0(7) . . ?
C12 C11 C16 115.5(6) . . ?
C12 C11 Ir1 128.1(5) . . ?
C16 C11 Ir1 116.4(4) . . ?
C13 C12 C11 121.6(7) . . ?
C13 C12 H12 119.2 . . ?
C11 C12 H12 119.2 . . ?
C14 C13 C12 120.7(7) . . ?
C14 C13 H13 119.6 . . ?
C12 C13 H13 119.6 . . ?
C13 C14 C15 121.3(6) . . ?
C13 C14 H14 119.3 . . ?
C15 C14 H14 119.3 . . ?
C16 C15 C14 116.6(6) . . ?
C16 C15 C20 124.9(6) . . ?
C14 C15 C20 118.5(6) . . ?
C15 C16 C11 124.1(6) . . ?
C15 C16 N6 125.1(6) . . ?
C11 C16 N6 110.7(5) . . ?
N5 C17 N4 112.2(6) . . ?
N5 C17 H17 123.9 . . ?
N4 C17 H17 123.9 . . ?
N6 C18 N4 102.1(5) . . ?
N6 C18 Ir1 117.2(4) . . ?
N4 C18 Ir1 140.7(5) . . ?
N4 C19 H19A 109.5 . . ?
N4 C19 H19B 109.5 . . ?
H19A C19 H19B 109.5 . . ?
N4 C19 H19C 109.5 . . ?
H19A C19 H19C 109.5 . . ?
H19B C19 H19C 109.5 . . ?
F4 C20 F5 107.8(7) . . ?
F4 C20 F6 105.6(6) . . ?
F5 C20 F6 105.3(6) . . ?
F4 C20 C15 113.7(6) . . ?
F5 C20 C15 113.4(6) . . ?
F6 C20 C15 110.4(6) . . ?
C26 C21 C22 116.2(6) . . ?
C26 C21 Ir1 116.2(4) . . ?
C22 C21 Ir1 127.6(5) . . ?
C23 C22 C21 122.0(7) . . ?
C23 C22 H22 119.0 . . ?
C21 C22 H22 119.0 . . ?
C22 C23 C24 120.9(7) . . ?
C22 C23 H23 119.6 . . ?
C24 C23 H23 119.6 . . ?
C23 C24 C25 120.3(7) . . ?
C23 C24 H24 119.9 . . ?
C25 C24 H24 119.9 . . ?
C24 C25 C26 117.5(6) . . ?
C24 C25 C30 117.6(6) . . ?
C26 C25 C30 124.9(6) . . ?
C21 C26 N9 111.8(5) . . ?
C21 C26 C25 123.1(6) . . ?
N9 C26 C25 125.1(6) . . ?
N8 C27 N7 113.2(6) . . ?
N8 C27 H27 123.4 . . ?
N7 C27 H27 123.4 . . ?
N9 C28 N7 103.3(5) . . ?
N9 C28 Ir1 117.4(4) . . ?
N7 C28 Ir1 139.2(5) . . ?
N7 C29 H29A 109.5 . . ?
N7 C29 H29B 109.5 . . ?
H29A C29 H29B 109.5 . . ?
N7 C29 H29C 109.5 . . ?
H29A C29 H29C 109.5 . . ?
H29B C29 H29C 109.5 . . ?
F9 C30 F8 106.2(7) . . ?
F9 C30 F7 105.4(6) . . ?
F8 C30 F7 106.6(6) . . ?
F9 C30 C25 111.6(7) . . ?
F8 C30 C25 114.0(6) . . ?
F7 C30 C25 112.4(7) . . ?
Cl1 C31 Cl2 112.9(11) . . ?
Cl1 C31 H31A 109.0 . . ?
Cl2 C31 H31A 109.0 . . ?
Cl1 C31 H31B 109.0 . . ?
Cl2 C31 H31B 109.0 . . ?
H31A C31 H31B 107.8 . . ?
C33 C32 H32A 109.5 . . ?
C33 C32 H32B 109.5 . . ?
H32A C32 H32B 109.5 . . ?
C33 C32 H32C 109.5 . . ?
H32A C32 H32C 109.5 . . ?
H32B C32 H32C 109.5 . . ?
O1 C33 C32 119.2(17) . . ?
O1 C33 C34 122.4(19) . . ?
C32 C33 C34 118.1(16) . . ?
C33 C34 H34A 109.5 . . ?
C33 C34 H34B 109.5 . . ?
H34A C34 H34B 109.5 . . ?
C33 C34 H34C 109.5 . . ?
H34A C34 H34C 109.5 . . ?
H34B C34 H34C 109.5 . . ?
Cl4 C35 Cl3 103.3(9) . . ?
Cl4 C35 H35A 111.1 . . ?
Cl3 C35 H35A 111.1 . . ?
Cl4 C35 H35B 111.1 . . ?
Cl3 C35 H35B 111.1 . . ?
H35A C35 H35B 109.1 . . ?

loop_
_geom_bond_atom_site_label_1
_geom_bond_atom_site_label_2
_geom_bond_distance
_geom_bond_site_symmetry_2
_geom_bond_publ_flag
Ir1 C8 2.015(6) . ?
Ir1 C28 2.019(6) . ?
Ir1 C18 2.028(6) . ?
Ir1 C1 2.083(6) . ?
Ir1 C21 2.098(6) . ?
Ir1 C11 2.099(6) . ?
F1 C10 1.335(13) . ?
F2 C10 1.357(10) . ?
F3 C10 1.347(12) . ?
F4 C20 1.308(8) . ?
F5 C20 1.342(9) . ?
F6 C20 1.362(9) . ?
F7 C30 1.339(9) . ?
F8 C30 1.337(10) . ?
F9 C30 1.329(9) . ?
N1 C8 1.354(8) . ?
N1 C7 1.362(8) . ?
N1 C9 1.455(8) . ?
N2 C7 1.287(9) . ?
N2 N3 1.373(7) . ?
N3 C8 1.363(8) . ?
N3 C6 1.420(8) . ?
N4 C18 1.356(8) . ?
N4 C17 1.364(9) . ?
N4 C19 1.469(9) . ?
N5 C17 1.293(10) . ?
N5 N6 1.375(8) . ?
N6 C18 1.355(8) . ?
N6 C16 1.429(8) . ?
N7 C28 1.362(8) . ?
N7 C27 1.369(9) . ?
N7 C29 1.451(9) . ?
N8 C27 1.287(10) . ?
N8 N9 1.379(7) . ?
N9 C28 1.346(8) . ?
N9 C26 1.410(8) . ?
C1 C2 1.404(9) . ?
C1 C6 1.404(9) . ?
C2 C3 1.392(10) . ?
C2 H2 0.9400 . ?
C3 C4 1.382(11) . ?
C3 H3 0.9400 . ?
C4 C5 1.385(11) . ?
C4 H4 0.9400 . ?
C5 C6 1.389(9) . ?
C5 C10 1.519(11) . ?
C7 H7 0.9400 . ?
C9 H9A 0.9700 . ?
C9 H9B 0.9700 . ?
C9 H9C 0.9700 . ?
C11 C12 1.409(9) . ?
C11 C16 1.417(9) . ?
C12 C13 1.387(10) . ?
C12 H12 0.9400 . ?
C13 C14 1.374(11) . ?
C13 H13 0.9400 . ?
C14 C15 1.406(10) . ?
C14 H14 0.9400 . ?
C15 C16 1.402(9) . ?
C15 C20 1.496(10) . ?
C17 H17 0.9400 . ?
C19 H19A 0.9700 . ?
C19 H19B 0.9700 . ?
C19 H19C 0.9700 . ?
C21 C26 1.387(9) . ?
C21 C22 1.410(9) . ?
C22 C23 1.367(10) . ?
C22 H22 0.9400 . ?
C23 C24 1.384(11) . ?
C23 H23 0.9400 . ?
C24 C25 1.392(10) . ?
C24 H24 0.9400 . ?
C25 C26 1.422(9) . ?
C25 C30 1.501(10) . ?
C27 H27 0.9400 . ?
C29 H29A 0.9700 . ?
C29 H29B 0.9700 . ?
C29 H29C 0.9700 . ?
Cl1 C31 1.719(16) . ?
Cl2 C31 1.729(15) . ?
C31 H31A 0.9800 . ?
C31 H31B 0.9800 . ?
O1 C33 1.154(16) . ?
C32 C33 1.47(2) . ?
C32 H32A 0.9700 . ?
C32 H32B 0.9700 . ?
C32 H32C 0.9700 . ?
C33 C34 1.56(2) . ?
C34 H34A 0.9700 . ?
C34 H34B 0.9700 . ?
C34 H34C 0.9700 . ?
Cl3 C35 1.799(13) . ?
Cl4 C35 1.721(15) . ?
C35 H35A 0.9800 . ?
C35 H35B 0.9800 . ?
